data_2011824
loop_
_publ_author_name
'Burchell, Colin J.'
'Ferguson, George'
'Lough, Alan J.'
'Glidewell, Christopher'

_publ_section_title
;
 Hydrogen-bonded sheets in the 1:1 salt of tet-b and trimesic acid
;
_journal_issue 3
_journal_name_full 'Acta Crystallographica Section C'
_journal_page_first 311
_journal_page_last 314
_journal_paper_doi 10.1107/S0108270100019399
_journal_volume 57
_journal_year 2001
_chemical_formula_iupac 'C16 H38 N4 1+, C9 H4 O6 1-, 0.78C H4 O, 1.12H2 O'
_chemical_formula_moiety 'C16 H38 N4 1+, C9 H4 O6 1-, 0.78C H4 O, 1.12H2 O'
_chemical_formula_sum 'C25.78 H47.36 N4 O7.9'
_chemical_formula_weight 539.80
_chemical_name_systematic
;
Racemic 5,5,7,12,12,14-hexamethyl-1,4,8,11-tetraazacyclotetradecane--
1,3,5-benzenetricarboxylic acid--methanol--water (1/1/0.78/1.12)
;
_space_group_IT_number 14
_symmetry_cell_setting monoclinic
_symmetry_space_group_name_Hall '-P 2yn'
_symmetry_space_group_name_H-M 'P 1 21/n 1'
_cell_angle_alpha 90.00
_cell_angle_beta 95.666(2)
_cell_angle_gamma 90.00
_cell_formula_units_Z 4
_cell_length_a 13.8921(9)
_cell_length_b 15.3390(6)
_cell_length_c 14.0209(8)
_cell_measurement_reflns_used 33988
_cell_measurement_temperature 150(2)
_cell_measurement_theta_max 25.00
_cell_measurement_theta_min 2.55
_cell_volume 2973.1(3)
_computing_cell_refinement 'DENZO-SMN (Otwinowski & Minor, 1997)'
_computing_data_collection 'KappaCCD Server Software (Nonius, 1997)'
_computing_data_reduction DENZO-SMN
_computing_molecular_graphics 'PLATON (Spek, 2000)'
_computing_publication_material 'SHELXL97 and WordPerfect macro PRPKAPPA (Ferguson, 1999)'
_computing_structure_refinement 'SHELXL97 (Sheldrick, 1997)'
_computing_structure_solution 'SHELXS97 (Sheldrick, 1997)'
_diffrn_ambient_temperature 150(2)
_diffrn_measured_fraction_theta_full .998
_diffrn_measured_fraction_theta_max .998
_diffrn_measurement_device_type KappaCCD
_diffrn_measurement_method '\f and \w scans with \k offsets'
_diffrn_radiation_monochromator graphite
_diffrn_radiation_source 'fine-focus sealed X-ray tube'
_diffrn_radiation_type 'Mo K\a'
_diffrn_radiation_wavelength .71073
_diffrn_reflns_av_R_equivalents .051
_diffrn_reflns_av_sigmaI/netI .0847
_diffrn_reflns_limit_h_max 16
_diffrn_reflns_limit_h_min 0
_diffrn_reflns_limit_k_max 18
_diffrn_reflns_limit_k_min 0
_diffrn_reflns_limit_l_max 16
_diffrn_reflns_limit_l_min -16
_diffrn_reflns_number 33988
_diffrn_reflns_theta_full 25
_diffrn_reflns_theta_max 25
_diffrn_reflns_theta_min 2.66
_diffrn_standards_decay_% negligible
_exptl_absorpt_coefficient_mu .089
_exptl_absorpt_correction_T_max .989
_exptl_absorpt_correction_T_min .974
_exptl_absorpt_correction_type multi-scan
_exptl_absorpt_process_details '(DENZO-SMN; Otwinowski & Minor, 1997)'
_exptl_crystal_colour colourless
_exptl_crystal_density_diffrn 1.206
_exptl_crystal_density_method 'not measured'
_exptl_crystal_description needle
_exptl_crystal_F_000 1167
_exptl_crystal_size_max .30
_exptl_crystal_size_mid .12
_exptl_crystal_size_min .12
_refine_diff_density_max .342
_refine_diff_density_min -.210
_refine_ls_extinction_method none
_refine_ls_goodness_of_fit_ref .986
_refine_ls_hydrogen_treatment constr
_refine_ls_matrix_type full
_refine_ls_number_parameters 427
_refine_ls_number_reflns 5228
_refine_ls_number_restraints 49
_refine_ls_restrained_S_all .984
_refine_ls_R_factor_all .138
_refine_ls_R_factor_gt .077
_refine_ls_shift/su_max .004
_refine_ls_shift/su_mean .000
_refine_ls_structure_factor_coef Fsqd
_refine_ls_weighting_details 'w = 1/[\s^2^(Fo^2^)+(0.0984P)^2^+2.1918P] where P = (Fo^2^+2Fc^2^)/3'
_refine_ls_weighting_scheme calc
_refine_ls_wR_factor_ref .212
_reflns_number_gt 3154
_reflns_number_total 5228
_reflns_threshold_expression >2\s(I)
_cod_data_source_file sk1438.cif
_cod_data_source_block I
_cod_depositor_comments
;
The following automatic conversions were performed:

'_exptl_absorpt_correction_type' value 'Multi-scan' changed to
'multi-scan' according to
/home/saulius/struct/CIF-dictionaries/cif_core.dic dictionary named
'cif_core.dic' version 2.4.1 from 2010-06-29.

Automatic conversion script
Id: cif_fix_values 1715 2011-07-08 13:25:40Z adriana 
;
_cod_original_sg_symbol_H-M 'P 21/n'
_cod_original_formula_sum 'C25.78 H47.36 N4 O7.90'
_cod_database_code 2011824
_cod_database_fobs_code 2011824

loop_
_symmetry_equiv_pos_as_xyz
'x, y, z'
'-x+1/2, y+1/2, -z+1/2'
'-x, -y, -z'
'x-1/2, -y-1/2, z-1/2'

loop_
_atom_site_label
_atom_site_fract_x
_atom_site_fract_y
_atom_site_fract_z
_atom_site_U_iso_or_equiv
_atom_site_adp_type
_atom_site_calc_flag
_atom_site_refinement_flags
_atom_site_occupancy
_atom_site_disorder_assembly
_atom_site_disorder_group
_atom_site_type_symbol
N11 .3034(4) .2973(3) -.0939(3) .0280(10) Uani d PD .839(3) A -1 N
N14 .2053(6) .2931(4) .0854(4) .0283(10) Uani d PD .839(3) A -1 N
N18 .3818(2) .19378(18) .1071(2) .0268(7) Uani d PD .839(3) A -1 N
N111 .3386(2) .11235(17) -.0844(2) .0242(7) Uani d PD .839(3) A -1 N
C12 .2333(3) .3627(3) -.0681(3) .0317(11) Uani d PD .839(3) A -1 C
C13 .2387(3) .3740(3) .0385(3) .0320(11) Uani d PD .839(3) A -1 C
C15 .2153(4) .2909(3) .1950(4) .0389(13) Uani d PD .839(3) A -1 C
C16 .3222(3) .2829(3) .2336(3) .0422(11) Uani d PD .839(3) A -1 C
C17 .3786(3) .2004(3) .2111(3) .0390(10) Uani d PD .839(3) A -1 C
C19 .4285(3) .1143(2) .0748(3) .0289(9) Uani d PD .839(3) A -1 C
C110 .4362(3) .1173(2) -.0308(3) .0263(9) Uani d PD .839(3) A -1 C
C112 .3305(3) .1226(2) -.1927(3) .0287(9) Uani d PD .839(3) A -1 C
C113 .3700(4) .2118(4) -.2206(5) .0357(13) Uani d PD .839(3) A -1 C
C114 .3150(3) .2927(3) -.1961(3) .0368(12) Uani d PD .839(3) A -1 C
C115 .1728(5) .3751(4) .2318(5) .0619(19) Uani d PD .839(3) A -1 C
C116 .1570(4) .2122(4) .2226(5) .0600(18) Uani d PD .839(3) A -1 C
C117 .4798(4) .2040(4) .2679(4) .0704(16) Uani d PD .839(3) A -1 C
C118 .3877(3) .0496(2) -.2352(3) .0414(11) Uani d PD .839(3) A -1 C
C119 .2229(3) .1125(3) -.2251(3) .0442(11) Uani d PD .839(3) A -1 C
C120 .3662(4) .3733(3) -.2319(4) .0525(15) Uani d PD .839(3) A -1 C
O21 .49535(17) .33758(14) .0148(2) .0551(8) Uani d . 1 . . O
O22 .57725(17) .46070(14) .0017(2) .0552(8) Uani d . 1 . . O
O23 .92390(16) .45964(13) -.0060(2) .0501(7) Uani d . 1 . . O
O24 1.00990(17) .33809(14) .0230(2) .0525(8) Uani d . 1 . . O
O25 .82406(19) .05433(15) -.0089(2) .0628(9) Uani d . 1 . . O
O26 .67795(18) .05799(14) .0419(2) .0524(8) Uani d . 1 . . O
C21 .6654(2) .32963(18) .0083(2) .0262(8) Uani d . 1 . . C
C22 .7517(2) .37366(18) .0030(2) .0272(7) Uani d . 1 . . C
C23 .8387(2) .32868(18) .0054(2) .0269(7) Uani d . 1 . . C
C24 .8383(2) .23831(18) .0081(2) .0299(8) Uani d . 1 . . C
C25 .7523(2) .19262(19) .0124(2) .0292(8) Uani d . 1 . . C
C26 .6675(2) .2395(2) .0145(2) .0325(8) Uani d . 1 . . C
C27 .5710(2) .3779(2) .0080(3) .0362(9) Uani d . 1 . . C
C28 .9329(2) .3775(2) .0071(3) .0341(8) Uani d . 1 . . C
C29 .7514(3) .0940(2) .0155(3) .0386(9) Uani d . 1 . . C
N31 .1186(14) .1906(12) -.1054(11) .057(4) Uiso d PD .161(3) A -2 N
N34 .1624(13) .1102(13) .0848(12) .057(4) Uiso d PD .161(3) A -2 N
N38 .201(4) .299(3) .099(3) .057(4) Uiso d PD .161(3) A -2 N
N311 .292(3) .291(2) -.0828(19) .057(4) Uiso d PD .161(3) A -2 N
C32 .0686(19) .1133(15) -.0731(15) .055(3) Uiso d PD .161(3) A -2 C
C33 .0633(15) .1176(16) .0332(14) .055(3) Uiso d PD .161(3) A -2 C
C35 .1713(14) .1214(12) .1944(13) .055(3) Uiso d PD .161(3) A -2 C
C36 .125(2) .2099(14) .215(3) .055(3) Uiso d PD .161(3) A -2 C
C37 .189(3) .2900(17) .201(3) .055(3) Uiso d PD .161(3) A -2 C
C39 .266(2) .366(2) .0683(18) .055(3) Uiso d PD .161(3) A -2 C
C310 .259(3) .374(2) -.0388(18) .055(3) Uiso d PD .161(3) A -2 C
C312 .2852(17) .287(2) -.192(2) .055(3) Uiso d PD .161(3) A -2 C
C313 .1799(14) .2765(13) -.2321(16) .055(3) Uiso d PD .161(3) A -2 C
C314 .1246(14) .1962(14) -.2094(13) .055(3) Uiso d PD .161(3) A -2 C
C315 .1145(18) .0456(14) .2365(18) .068(4) Uiso d PD .161(3) A -2 C
C316 .2816(14) .1089(17) .2261(18) .068(4) Uiso d PD .161(3) A -2 C
C317 .147(3) .369(2) .249(3) .068(4) Uiso d PD .161(3) A -2 C
C318 .327(2) .371(2) -.230(3) .068(4) Uiso d PD .161(3) A -2 C
C319 .349(3) .210(3) -.216(4) .068(4) Uiso d PD .161(3) A -2 C
C320 .0245(15) .2054(18) -.2677(17) .068(4) Uiso d PD .161(3) A -2 C
O41 .9674(2) .0962(2) -.1109(3) .0442(12) Uani d P .700(7) B -1 O
C42 .9740(4) .0247(3) -.1733(4) .0564(18) Uani d P .700(7) B -1 C
O51 .530(2) .0951(15) .1172(18) .040 Uiso d PD .084(4) C -2 O
C52 .527(3) .021(2) .179(3) .040 Uiso d PD .084(4) C -2 C
O61 .8520(2) -.12430(16) .0022(2) .0486(10) Uani d P .896(6) D -1 O
O62 .927(2) -.1209(16) .028(2) .048 Uiso d P .104(6) D -1 O
O71 .6442(15) -.1252(12) -.0073(15) .040 Uiso d P .116(5) E -2 O
H11A .3625 .3096 -.0611 .034 Uiso calc PR .839(3) A -1 H
H14E .2392 .2466 .0642 .034 Uiso calc PR .839(3) A -1 H
H14F .1412 .2846 .0643 .034 Uiso calc PR .839(3) A -1 H
H18A .4143 .2415 .0867 .032 Uiso calc PR .839(3) A -1 H
H11C .3007 .1547 -.0604 .029 Uiso calc PR .839(3) A -1 H
H11D .3121 .0593 -.0710 .029 Uiso calc PR .839(3) A -1 H
H2A .1672 .3442 -.0927 .038 Uiso calc PR .839(3) A -1 H
H2B .2468 .4191 -.0983 .038 Uiso calc PR .839(3) A -1 H
H3A .3062 .3871 .0639 .038 Uiso calc PR .839(3) A -1 H
H3B .1977 .4238 .0540 .038 Uiso calc PR .839(3) A -1 H
H6A .3260 .2887 .3042 .051 Uiso calc PR .839(3) A -1 H
H6B .3567 .3334 .2093 .051 Uiso calc PR .839(3) A -1 H
H7 .3433 .1485 .2332 .047 Uiso calc PR .839(3) A -1 H
H9A .3902 .0626 .0903 .035 Uiso calc PR .839(3) A -1 H
H9B .4939 .1086 .1093 .035 Uiso calc PR .839(3) A -1 H
H10A .4683 .1721 -.0473 .032 Uiso calc PR .839(3) A -1 H
H10B .4762 .0679 -.0495 .032 Uiso calc PR .839(3) A -1 H
H13A .4370 .2172 -.1897 .043 Uiso calc PR .839(3) A -1 H
H13B .3739 .2117 -.2907 .043 Uiso calc PR .839(3) A -1 H
H14 .2490 .2897 -.2316 .044 Uiso calc PR .839(3) A -1 H
H51A .1066 .3827 .2020 .093 Uiso calc PR .839(3) A -1 H
H51B .2125 .4247 .2155 .093 Uiso calc PR .839(3) A -1 H
H51C .1723 .3717 .3016 .093 Uiso calc PR .839(3) A -1 H
H52A .1580 .2094 .2925 .090 Uiso calc PR .839(3) A -1 H
H52B .1856 .1588 .1992 .090 Uiso calc PR .839(3) A -1 H
H52C .0901 .2177 .1939 .090 Uiso calc PR .839(3) A -1 H
H71A .5148 .1499 .2575 .106 Uiso calc PR .839(3) A -1 H
H71B .4726 .2106 .3364 .106 Uiso calc PR .839(3) A -1 H
H71C .5159 .2537 .2459 .106 Uiso calc PR .839(3) A -1 H
H12D .3713 .0474 -.3047 .062 Uiso calc PR .839(3) A -1 H
H12E .3714 -.0062 -.2069 .062 Uiso calc PR .839(3) A -1 H
H12F .4571 .0607 -.2212 .062 Uiso calc PR .839(3) A -1 H
H12A .1856 .1522 -.1882 .066 Uiso calc PR .839(3) A -1 H
H12B .2030 .0523 -.2144 .066 Uiso calc PR .839(3) A -1 H
H12C .2111 .1264 -.2935 .066 Uiso calc PR .839(3) A -1 H
H14A .3283 .4256 -.2209 .079 Uiso calc PR .839(3) A -1 H
H14B .3724 .3672 -.3006 .079 Uiso calc PR .839(3) A -1 H
H14C .4307 .3785 -.1971 .079 Uiso calc PR .839(3) A -1 H
H222 .5216 .4832 .0038 .083 Uiso calc PR .50 . . H
H223 .9957 .4905 .0032 .075 Uiso calc PR .50 . . H
H22 .7515 .4354 -.0024 .033 Uiso calc R 1 . . H
H24 .8974 .2073 .0071 .036 Uiso calc R 1 . . H
H26 .6090 .2089 .0205 .039 Uiso calc R 1 . . H
H31A .0873 .2395 -.0863 .069 Uiso calc PR .161(3) A -2 H
H34A .2011 .1513 .0599 .069 Uiso calc PR .161(3) A -2 H
H34B .1868 .0563 .0714 .069 Uiso calc PR .161(3) A -2 H
H38A .1405 .3086 .0673 .069 Uiso calc PR .161(3) A -2 H
H31C .2553 .2456 -.0621 .069 Uiso calc PR .161(3) A -2 H
H31D .3548 .2810 -.0594 .069 Uiso calc PR .161(3) A -2 H
H32A .1039 .0601 -.0892 .066 Uiso calc PR .161(3) A -2 H
H32B .0025 .1104 -.1064 .066 Uiso calc PR .161(3) A -2 H
H33A .0336 .1735 .0500 .066 Uiso calc PR .161(3) A -2 H
H33B .0222 .0696 .0532 .066 Uiso calc PR .161(3) A -2 H
H36A .0645 .2160 .1725 .066 Uiso calc PR .161(3) A -2 H
H36B .1083 .2096 .2819 .066 Uiso calc PR .161(3) A -2 H
H37 .2545 .2783 .2354 .066 Uiso calc PR .161(3) A -2 H
H39A .3333 .3516 .0927 .066 Uiso calc PR .161(3) A -2 H
H39B .2495 .4228 .0962 .066 Uiso calc PR .161(3) A -2 H
H31E .2993 .4229 -.0571 .066 Uiso calc PR .161(3) A -2 H
H31F .1908 .3861 -.0637 .066 Uiso calc PR .161(3) A -2 H
H31G .1439 .3274 -.2106 .066 Uiso calc PR .161(3) A -2 H
H31H .1778 .2805 -.3027 .066 Uiso calc PR .161(3) A -2 H
H314 .1583 .1434 -.2315 .066 Uiso calc PR .161(3) A -2 H
H31I .1489 -.0094 .2291 .102 Uiso calc PR .161(3) A -2 H
H31J .0496 .0419 .2023 .102 Uiso calc PR .161(3) A -2 H
H31K .1092 .0564 .3047 .102 Uiso calc PR .161(3) A -2 H
H31L .3021 .0513 .2057 .102 Uiso calc PR .161(3) A -2 H
H31M .2930 .1135 .2960 .102 Uiso calc PR .161(3) A -2 H
H31N .3186 .1540 .1964 .102 Uiso calc PR .161(3) A -2 H
H31O .1907 .4189 .2465 .102 Uiso calc PR .161(3) A -2 H
H31P .1385 .3554 .3159 .102 Uiso calc PR .161(3) A -2 H
H31Q .0838 .3839 .2149 .102 Uiso calc PR .161(3) A -2 H
H31R .3952 .3768 -.2057 .102 Uiso calc PR .161(3) A -2 H
H31S .2909 .4217 -.2095 .102 Uiso calc PR .161(3) A -2 H
H31T .3215 .3695 -.3006 .102 Uiso calc PR .161(3) A -2 H
H31U .4155 .2207 -.1892 .102 Uiso calc PR .161(3) A -2 H
H31V .3462 .2036 -.2854 .102 Uiso calc PR .161(3) A -2 H
H31W .3247 .1568 -.1877 .102 Uiso calc PR .161(3) A -2 H
H32C -.0165 .1559 -.2539 .102 Uiso calc PR .161(3) A -2 H
H32D .0327 .2065 -.3363 .102 Uiso calc PR .161(3) A -2 H
H32E -.0062 .2597 -.2498 .102 Uiso calc PR .161(3) A -2 H
H41 .9243 .0864 -.0743 .066 Uiso calc PR .700(7) B -1 H
H42A 1.0196 .0386 -.2202 .085 Uiso calc PR .700(7) B -1 H
H42B .9102 .0126 -.2069 .085 Uiso calc PR .700(7) B -1 H
H42C .9969 -.0266 -.1362 .085 Uiso calc PR .700(7) B -1 H

loop_
_atom_site_aniso_label
_atom_site_aniso_U_11
_atom_site_aniso_U_22
_atom_site_aniso_U_33
_atom_site_aniso_U_12
_atom_site_aniso_U_13
_atom_site_aniso_U_23
N11 .030(2) .0212(18) .033(2) -.0011(15) .0034(16) .0037(14)
N14 .024(2) .0273(19) .034(3) -.0017(15) .0027(18) -.0034(16)
N18 .0270(18) .0260(16) .0273(19) .0010(13) .0020(13) .0004(12)
N111 .0191(17) .0146(15) .039(2) -.0030(12) .0010(14) -.0006(12)
C12 .031(3) .024(2) .040(3) .0032(18) .004(2) .0049(18)
C13 .027(3) .022(2) .047(3) .0003(17) .003(2) -.0021(19)
C15 .041(4) .050(3) .027(3) .006(2) .008(2) -.0010(18)
C16 .046(3) .051(3) .028(2) .009(2) -.001(2) -.0065(19)
C17 .041(3) .046(2) .030(2) .009(2) .0012(19) .0043(18)
C19 .026(2) .0195(19) .040(2) .0016(15) -.0049(17) .0020(16)
C110 .019(2) .022(2) .037(2) .0001(15) .0028(17) .0010(15)
C112 .037(2) .023(2) .026(2) -.0024(16) .0031(17) -.0039(15)
C113 .047(3) .030(2) .032(2) .002(2) .013(2) .0054(17)
C114 .049(3) .026(2) .036(3) .000(2) .005(2) .0075(17)
C115 .063(5) .083(4) .040(4) .025(3) .014(3) -.013(3)
C116 .059(4) .078(4) .045(3) -.011(3) .013(3) .010(2)
C117 .066(4) .090(4) .051(3) .031(3) -.012(3) -.015(3)
C118 .053(3) .034(2) .039(3) .000(2) .013(2) -.0022(18)
C119 .050(3) .041(2) .039(3) -.001(2) -.004(2) -.0048(19)
C120 .078(4) .035(2) .047(3) -.001(3) .021(3) .012(2)
O21 .0226(14) .0342(14) .109(2) -.0042(11) .0118(14) .0078(13)
O22 .0205(14) .0245(14) .122(2) .0015(10) .0122(15) .0074(13)
O23 .0211(14) .0218(13) .108(2) -.0025(10) .0074(14) .0085(12)
O24 .0238(14) .0293(14) .105(2) .0010(11) .0095(13) .0021(13)
O25 .0437(18) .0247(14) .124(3) .0006(12) .0283(17) -.0064(14)
O26 .0401(16) .0224(13) .096(2) -.0072(11) .0133(14) .0088(12)
C21 .0222(18) .0182(16) .038(2) -.0008(12) .0018(14) .0003(12)
C22 .0265(17) .0186(15) .0371(19) -.0011(14) .0055(14) .0021(13)
C23 .0222(18) .0215(17) .038(2) -.0029(13) .0067(14) .0008(13)
C24 .0231(19) .0227(17) .045(2) .0011(13) .0087(15) -.0016(14)
C25 .0288(19) .0207(16) .038(2) -.0042(14) .0056(15) -.0007(13)
C26 .0225(19) .0304(19) .046(2) -.0059(14) .0086(15) .0000(14)
C27 .0209(19) .0271(19) .061(2) -.0036(14) .0058(16) .0040(15)
C28 .0221(19) .0253(19) .056(2) -.0002(14) .0112(16) -.0045(15)
C29 .030(2) .0262(18) .060(3) -.0035(16) .0075(18) .0018(16)
O41 .032(2) .037(2) .064(3) -.0001(15) .0119(17) -.0069(17)
C42 .049(4) .048(3) .075(4) .004(3) .019(3) -.012(3)
O61 .044(2) .0392(16) .064(2) -.0071(13) .0124(16) -.0055(13)

loop_
_atom_type_symbol
_atom_type_description
_atom_type_scat_dispersion_real
_atom_type_scat_dispersion_imag
_atom_type_scat_source
C C .0033 .0016 'International Tables Vol C Tables 4.2.6.8 and 6.1.1.4'
H H .0000 .0000 'International Tables Vol C Tables 4.2.6.8 and 6.1.1.4'
N N .0061 .0033 'International Tables Vol C Tables 4.2.6.8 and 6.1.1.4'
O O .0106 .0060 'International Tables Vol C Tables 4.2.6.8 and 6.1.1.4'

loop_
_geom_angle_atom_site_label_1
_geom_angle_atom_site_label_2
_geom_angle_atom_site_label_3
_geom_angle
_geom_angle_publ_flag
C114 N11 C12 114.5(4) no
C114 N11 H11A 108.6 no
C12 N11 H11A 108.6 no
C13 N14 C15 117.2(4) no
C13 N14 H14E 108.0 no
C15 N14 H14E 108.0 no
C13 N14 H14F 108.0 no
C15 N14 H14F 108.0 no
H14E N14 H14F 107.2 no
C17 N18 C19 114.9(3) no
C17 N18 H18A 108.6 no
C19 N18 H18A 108.6 no
C110 N111 C112 118.3(3) no
C110 N111 H11C 107.7 no
C112 N111 H11C 107.7 no
C110 N111 H11D 107.7 no
C112 N111 H11D 107.7 no
H11C N111 H11D 107.1 no
N11 C12 C13 110.8(3) no
N11 C12 H2A 109.5 no
C13 C12 H2A 109.5 no
N11 C12 H2B 109.5 no
C13 C12 H2B 109.5 no
H2A C12 H2B 108.1 no
N14 C13 C12 110.8(3) no
N14 C13 H3A 109.5 no
C12 C13 H3A 109.5 no
N14 C13 H3B 109.5 no
C12 C13 H3B 109.5 no
H3A C13 H3B 108.1 no
C116 C15 N14 105.9(4) no
C116 C15 C115 110.5(4) no
N14 C15 C115 108.7(4) no
C116 C15 C16 111.5(4) no
N14 C15 C16 110.2(4) no
C115 C15 C16 109.9(5) no
C15 C16 C17 119.3(4) no
C15 C16 H6A 107.5 no
C17 C16 H6A 107.5 no
C15 C16 H6B 107.5 no
C17 C16 H6B 107.5 no
H6A C16 H6B 107.0 no
N18 C17 C16 109.1(3) no
N18 C17 C117 113.5(4) no
C16 C17 C117 108.7(3) no
N18 C17 H7 108.5 no
C16 C17 H7 108.5 no
C117 C17 H7 108.5 no
N18 C19 C110 110.8(3) no
N18 C19 H9A 109.5 no
C110 C19 H9A 109.5 no
N18 C19 H9B 109.5 no
C110 C19 H9B 109.5 no
H9A C19 H9B 108.1 no
N111 C110 C19 110.4(3) no
N111 C110 H10A 109.6 no
C19 C110 H10A 109.6 no
N111 C110 H10B 109.6 no
C19 C110 H10B 109.6 no
H10A C110 H10B 108.1 no
N111 C112 C119 105.1(3) no
N111 C112 C118 108.8(3) no
C119 C112 C118 109.9(3) no
N111 C112 C113 110.7(3) no
C119 C112 C113 112.3(3) no
C118 C112 C113 109.9(3) no
C114 C113 C112 118.0(4) no
C114 C113 H13A 107.8 no
C112 C113 H13A 107.8 no
C114 C113 H13B 107.8 no
C112 C113 H13B 107.8 no
H13A C113 H13B 107.1 no
N11 C114 C113 111.7(4) no
N11 C114 C120 112.5(4) no
C113 C114 C120 108.9(4) no
N11 C114 H14 107.9 no
C113 C114 H14 107.9 no
C120 C114 H14 107.9 no
C15 C115 H51A 109.5 no
C15 C115 H51B 109.5 no
H51A C115 H51B 109.5 no
C15 C115 H51C 109.5 no
H51A C115 H51C 109.5 no
H51B C115 H51C 109.5 no
C15 C116 H52A 109.5 no
C15 C116 H52B 109.5 no
H52A C116 H52B 109.5 no
C15 C116 H52C 109.5 no
H52A C116 H52C 109.5 no
H52B C116 H52C 109.5 no
C17 C117 H71A 109.5 no
C17 C117 H71B 109.5 no
H71A C117 H71B 109.5 no
C17 C117 H71C 109.5 no
H71A C117 H71C 109.5 no
H71B C117 H71C 109.5 no
C112 C118 H12D 109.5 no
C112 C118 H12E 109.5 no
H12D C118 H12E 109.5 no
C112 C118 H12F 109.5 no
H12D C118 H12F 109.5 no
H12E C118 H12F 109.5 no
C112 C119 H12A 109.5 no
C112 C119 H12B 109.5 no
H12A C119 H12B 109.5 no
C112 C119 H12C 109.5 no
H12A C119 H12C 109.5 no
H12B C119 H12C 109.5 no
C114 C120 H14A 109.5 no
C114 C120 H14B 109.5 no
H14A C120 H14B 109.5 no
C114 C120 H14C 109.5 no
H14A C120 H14C 109.5 no
H14B C120 H14C 109.5 no
C27 O22 H222 109.5 no
C28 O23 H223 109.5 no
C22 C21 C26 118.5(3) no
C22 C21 C27 121.2(3) no
C26 C21 C27 120.3(3) no
C21 C22 C23 120.8(3) no
C21 C22 H22 119.6 no
C23 C22 H22 119.6 no
C24 C23 C22 119.5(3) no
C24 C23 C28 120.1(3) no
C22 C23 C28 120.4(3) no
C23 C24 C25 120.7(3) no
C23 C24 H24 119.7 no
C25 C24 H24 119.7 no
C26 C25 C24 118.4(3) no
C26 C25 C29 120.6(3) no
C24 C25 C29 121.0(3) no
C25 C26 C21 122.0(3) no
C25 C26 H26 119.0 no
C21 C26 H26 119.0 no
O21 C27 O22 124.8(3) no
O21 C27 C21 120.1(3) no
O22 C27 C21 115.1(3) no
O24 C28 O23 125.5(3) no
O24 C28 C23 119.9(3) no
O23 C28 C23 114.6(3) no
O26 C29 O25 124.7(3) no
O26 C29 C25 117.4(3) no
O25 C29 C25 117.8(3) no
C32 N31 C314 115.3(15) no
C32 N31 H31A 108.4 no
C314 N31 H31A 108.4 no
C33 N34 C35 117.0(15) no
C33 N34 H34A 108.0 no
C35 N34 H34A 108.0 no
C33 N34 H34B 108.0 no
C35 N34 H34B 108.0 no
H34A N34 H34B 107.3 no
C37 N38 C39 119(3) no
C37 N38 H38A 107.6 no
C39 N38 H38A 107.6 no
C310 N311 C312 117(2) no
C310 N311 H31C 108.1 no
C312 N311 H31C 108.1 no
C310 N311 H31D 108.1 no
C312 N311 H31D 108.1 no
H31C N311 H31D 107.3 no
N31 C32 C33 110.0(17) no
N31 C32 H32A 109.7 no
C33 C32 H32A 109.7 no
N31 C32 H32B 109.7 no
C33 C32 H32B 109.7 no
H32A C32 H32B 108.2 no
N34 C33 C32 110.1(17) no
N34 C33 H33A 109.6 no
C32 C33 H33A 109.6 no
N34 C33 H33B 109.6 no
C32 C33 H33B 109.6 no
H33A C33 H33B 108.1 no
N34 C35 C36 107.0(17) no
N34 C35 C315 107.5(15) no
C36 C35 C315 110.7(16) no
N34 C35 C316 104.5(15) no
C36 C35 C316 117.9(17) no
C315 C35 C316 108.6(16) no
C37 C36 C35 115.2(19) no
C37 C36 H36A 108.5 no
C35 C36 H36A 108.5 no
C37 C36 H36B 108.5 no
C35 C36 H36B 108.5 no
H36A C36 H36B 107.5 no
N38 C37 C317 116(3) no
N38 C37 C36 108(2) no
C317 C37 C36 109(2) no
N38 C37 H37 107.7 no
C317 C37 H37 107.7 no
C36 C37 H37 107.7 no
N38 C39 C310 111(2) no
N38 C39 H39A 109.3 no
C310 C39 H39A 109.3 no
N38 C39 H39B 109.3 no
C310 C39 H39B 109.3 no
H39A C39 H39B 108.0 no
C39 C310 N311 111(2) no
C39 C310 H31E 109.5 no
N311 C310 H31E 109.5 no
C39 C310 H31F 109.5 no
N311 C310 H31F 109.5 no
H31E C310 H31F 108.1 no
N311 C312 C313 110(2) no
N311 C312 C318 110(2) no
C313 C312 C318 110(2) no
N311 C312 C319 106(2) no
C313 C312 C319 113(2) no
C318 C312 C319 109(2) no
C314 C313 C312 120.2(17) no
C314 C313 H31G 107.3 no
C312 C313 H31G 107.3 no
C314 C313 H31H 107.3 no
C312 C313 H31H 107.3 no
H31G C313 H31H 106.9 no
N31 C314 C313 109.7(15) no
N31 C314 C320 113.1(17) no
C313 C314 C320 105.3(16) no
N31 C314 H314 109.5 no
C313 C314 H314 109.5 no
C320 C314 H314 109.5 no
C35 C315 H31I 109.5 no
C35 C315 H31J 109.5 no
H31I C315 H31J 109.5 no
C35 C315 H31K 109.5 no
H31I C315 H31K 109.5 no
H31J C315 H31K 109.5 no
C35 C316 H31L 109.5 no
C35 C316 H31M 109.5 no
H31L C316 H31M 109.5 no
C35 C316 H31N 109.5 no
H31L C316 H31N 109.5 no
H31M C316 H31N 109.5 no
C37 C317 H31O 109.5 no
C37 C317 H31P 109.5 no
H31O C317 H31P 109.5 no
C37 C317 H31Q 109.5 no
H31O C317 H31Q 109.5 no
H31P C317 H31Q 109.5 no
C312 C318 H31R 109.5 no
C312 C318 H31S 109.5 no
H31R C318 H31S 109.5 no
C312 C318 H31T 109.5 no
H31R C318 H31T 109.5 no
H31S C318 H31T 109.5 no
C312 C319 H31U 109.5 no
C312 C319 H31V 109.5 no
H31U C319 H31V 109.5 no
C312 C319 H31W 109.5 no
H31U C319 H31W 109.5 no
H31V C319 H31W 109.5 no
C314 C320 H32C 109.5 no
C314 C320 H32D 109.5 no
H32C C320 H32D 109.5 no
C314 C320 H32E 109.5 no
H32C C320 H32E 109.5 no
H32D C320 H32E 109.5 no

loop_
_geom_bond_atom_site_label_1
_geom_bond_atom_site_label_2
_geom_bond_site_symmetry_2
_geom_bond_distance
_geom_bond_publ_flag
N11 C12 . 1.467(5) y
N11 C114 . 1.460(5) y
N11 H11A . .92 no
N14 C13 . 1.499(6) y
N14 C15 . 1.530(6) y
N14 H14E . .92 no
N14 H14F . .92 no
N18 C17 . 1.467(5) y
N18 C19 . 1.473(4) y
N18 H18A . .92 no
N111 C110 . 1.487(4) y
N111 C112 . 1.520(5) y
N111 H11C . .92 no
N111 H11D . .92 no
C12 C13 . 1.499(6) no
C12 H2A . .99 no
C12 H2B . .99 no
C13 H3A . .99 no
C13 H3B . .99 no
C15 C16 . 1.534(7) no
C15 C115 . 1.530(6) no
C15 C116 . 1.525(6) no
C16 C17 . 1.537(5) no
C16 H6A . .99 no
C16 H6B . .99 no
C17 C117 . 1.547(6) no
C17 H7 . 1.00 no
C19 C110 . 1.496(5) no
C19 H9A . .99 no
C19 H9B . .99 no
C110 H10A . .99 no
C110 H10B . .99 no
C112 C113 . 1.539(7) no
C112 C118 . 1.528(5) no
C112 C119 . 1.526(5) no
C113 C114 . 1.515(6) no
C113 H13A . .99 no
C113 H13B . .99 no
C114 C120 . 1.535(6) no
C114 H14 . 1.00 no
C115 H51A . .98 no
C115 H51B . .98 no
C115 H51C . .98 no
C116 H52A . .98 no
C116 H52B . .98 no
C116 H52C . .98 no
C117 H71A . .98 no
C117 H71B . .98 no
C117 H71C . .98 no
C118 H12D . .98 no
C118 H12E . .98 no
C118 H12F . .98 no
C119 H12A . .98 no
C119 H12B . .98 no
C119 H12C . .98 no
C120 H14A . .98 no
C120 H14B . .98 no
C120 H14C . .98 no
O21 C27 . 1.231(4) y
O22 C27 . 1.276(4) y
O22 H222 . .85 no
O23 C28 . 1.278(4) y
O23 H223 . 1.10 no
O24 C28 . 1.230(4) y
O25 C29 . 1.255(4) y
O26 C29 . 1.248(4) y
C21 C22 . 1.385(4) no
C21 C26 . 1.386(4) no
C21 C27 . 1.506(4) no
C22 C23 . 1.388(4) no
C22 H22 . .95 no
C23 C24 . 1.387(4) no
C23 C28 . 1.506(4) no
C24 C25 . 1.391(4) no
C24 H24 . .95 no
C25 C26 . 1.383(4) no
C25 C29 . 1.513(4) no
C26 H26 . .95 no
N31 C32 . 1.468(17) no
N31 C314 . 1.471(17) no
N31 H31A . .92 no
N34 C33 . 1.495(17) no
N34 C35 . 1.539(17) no
N34 H34A . .92 no
N34 H34B . .92 no
N38 C37 . 1.47(2) no
N38 C39 . 1.47(2) no
N38 H38A . .92 no
N311 C310 . 1.50(2) no
N311 C312 . 1.524(19) no
N311 H31C . .92 no
N311 H31D . .92 no
C32 C33 . 1.500(18) no
C32 H32A . .99 no
C32 H32B . .99 no
C33 H33A . .99 no
C33 H33B . .99 no
C35 C36 . 1.539(18) no
C35 C315 . 1.555(17) no
C35 C316 . 1.564(17) no
C36 C37 . 1.538(19) no
C36 H36A . .99 no
C36 H36B . .99 no
C37 C317 . 1.53(2) no
C37 H37 . 1.00 no
C39 C310 . 1.501(19) no
C39 H39A . .99 no
C39 H39B . .99 no
C310 H31E . .99 no
C310 H31F . .99 no
C312 C313 . 1.524(19) no
C312 C318 . 1.533(19) no
C312 C319 . 1.534(19) no
C313 C314 . 1.503(17) no
C313 H31G . .99 no
C313 H31H . .99 no
C314 C320 . 1.549(18) no
C314 H314 . 1.00 no
C315 H31I . .98 no
C315 H31J . .98 no
C315 H31K . .98 no
C316 H31L . .98 no
C316 H31M . .98 no
C316 H31N . .98 no
C317 H31O . .98 no
C317 H31P . .98 no
C317 H31Q . .98 no
C318 H31R . .98 no
C318 H31S . .98 no
C318 H31T . .98 no
C319 H31U . .98 no
C319 H31V . .98 no
C319 H31W . .98 no
C320 H32C . .98 no
C320 H32D . .98 no
C320 H32E . .98 no
O41 C42 . 1.411(6) no
O41 H41 . .84 no
C42 H42A . .98 no
C42 H42B . .98 no
C42 H42C . .98 no
O51 C52 . 1.439(10) no
O61 O62 . 1.08(3) no

loop_
_geom_hbond_atom_site_label_D
_geom_hbond_atom_site_label_H
_geom_hbond_atom_site_label_A
_geom_hbond_site_symmetry_A
_geom_hbond_distance_DH
_geom_hbond_distance_HA
_geom_hbond_distance_DA
_geom_hbond_angle_DHA
_geom_hbond_publ_flag
N14 H14E N18 . .92 2.17 2.878(9) 133 y
N111 H11C N11 . .92 2.24 2.880(5) 126 y
N11 H11A O21 . .92 2.08 3.002(6) 179 y
N14 H14F O24 1_455 .92 2.03 2.853(9) 148 y
N18 H18A O21 . .92 2.16 3.071(4) 169 y
N111 H11D O26 3_655 .92 1.85 2.695(3) 152 y
O22 H222 O22 3_665 .85 1.62 2.458(4) 171 y
O23 H223 O23 3_765 1.10 1.35 2.442(4) 170 y
O41 H41 O25 . .84 1.81 2.643(4) 172 y
N34 H34A N38 . .92 2.33 2.94(4) 124 y
N311 H31C N31 . .92 2.11 2.84(5) 136 y
N31 H31A O24 1_455 .92 2.47 3.34(2) 158 y
N34 H34B O25 3_655 .92 1.91 2.75(2) 152 y
N38 H38A O24 1_455 .92 1.91 2.82(7) 170 y
N311 H31D O21 . .92 2.29 3.10(4) 147 y

loop_
_geom_torsion_atom_site_label_1
_geom_torsion_atom_site_label_2
_geom_torsion_atom_site_label_3
_geom_torsion_atom_site_label_4
_geom_torsion
_geom_torsion_publ_flag
N11 C12 C13 N14 -67.0(5) y
C12 C13 N14 C15 174.4(5) y
C13 N14 C15 C116 168.0(6) no
C13 N14 C15 C115 49.2(7) no
C13 N14 C15 C16 -71.3(7) y
C116 C15 C16 C17 53.3(5) no
N14 C15 C16 C17 -64.0(5) y
C115 C15 C16 C17 176.2(4) no
C19 N18 C17 C117 62.4(4) no
C15 C16 C17 N18 62.5(5) y
C16 C17 N18 C19 -176.2(3) y
C15 C16 C17 C117 -173.3(4) no
C17 N18 C19 C110 -174.9(3) y
N18 C19 C110 N111 -67.6(4) y
C19 C110 N111 C112 174.6(3) y
C110 N111 C112 C119 178.8(3) no
C110 N111 C112 C118 61.1(4) no
C110 N111 C112 C113 -59.8(4) y
N111 C112 C113 C114 -67.3(6) y
C119 C112 C113 C114 49.7(6) no
C118 C112 C113 C114 172.4(5) no
C12 N11 C114 C120 70.0(6) no
C112 C113 C114 N11 56.2(6) y
C113 C114 N11 C12 -167.2(4) y
C114 N11 C12 C13 -170.0(4) y
C112 C113 C114 C120 -179.0(5) no
C26 C21 C22 C23 -1.0(5) no
C27 C21 C22 C23 178.6(3) no
C21 C22 C23 C24 3.3(5) no
C21 C22 C23 C28 -175.4(3) no
C22 C23 C24 C25 -2.6(5) no
C28 C23 C24 C25 176.1(3) no
C23 C24 C25 C26 -.5(5) no
C23 C24 C25 C29 -180.0(3) no
C24 C25 C26 C21 3.0(5) no
C29 C25 C26 C21 -177.6(3) no
C22 C21 C26 C25 -2.2(5) no
C27 C21 C26 C25 178.2(3) no
C22 C21 C27 O21 -178.5(3) y
C26 C21 C27 O21 1.0(5) no
C22 C21 C27 O22 .7(5) y
C26 C21 C27 O22 -179.8(3) no
C24 C23 C28 O24 -9.1(5) no
C22 C23 C28 O23 -8.4(5) y
C22 C23 C28 O24 169.6(3) y
C24 C23 C28 O23 172.9(3) no
C26 C25 C29 O26 -16.2(5) no
C24 C25 C29 O25 -16.9(5) y
C24 C25 C29 O26 163.3(3) y
C26 C25 C29 O25 163.6(3) no
C314 N31 C32 C33 -177.3(18) no
C35 N34 C33 C32 174.8(16) no
N31 C32 C33 N34 -67(3) no
C33 N34 C35 C36 -55(2) no
C33 N34 C35 C315 64(2) no
C33 N34 C35 C316 179.2(18) no
N34 C35 C36 C37 -79(3) no
C315 C35 C36 C37 164(3) no
C316 C35 C36 C37 39(3) no
C39 N38 C37 C317 62(6) no
C39 N38 C37 C36 -175(4) no
C35 C36 C37 N38 68(4) no
C35 C36 C37 C317 -165(3) no
C37 N38 C39 C310 -172(4) no
N38 C39 C310 N311 -64(4) no
C312 N311 C310 C39 178(3) no
C310 N311 C312 C313 -75(4) no
C310 N311 C312 C318 47(4) no
C310 N311 C312 C319 164(3) no
N311 C312 C313 C314 -63(3) no
C318 C312 C313 C314 176(2) no
C319 C312 C313 C314 54(3) no
C32 N31 C314 C313 -178.2(19) no
C32 N31 C314 C320 64(3) no
C312 C313 C314 N31 62(3) no
C312 C313 C314 C320 -176(2) no
